data_4120282
loop_
_publ_author_name
'Cl\'ement Camp'
'Jacques P\'ecaut'
'Marinella Mazzanti'

_publ_section_title
;
 Tuning Uranium-Nitrogen Multiple Bond Formation with Ancillary Siloxide
 Ligands
;
_journal_name_full 'Journal of the American Chemical Society'
_journal_page_first 12101
_journal_page_last 12111
_journal_paper_doi 10.1021/ja405815b
_journal_volume 135
_journal_year 2013
_chemical_formula_sum 'C71.5 H150.5 K N O22 Si4 U'
_chemical_formula_weight 1765.92
_chemical_name_systematic
; 
 ? 
;
_space_group_IT_number 2
_symmetry_cell_setting triclinic
_symmetry_space_group_name_Hall '-P 1'
_symmetry_space_group_name_H-M 'P -1'
_atom_sites_solution_hydrogens geom
_atom_sites_solution_primary direct
_atom_sites_solution_secondary difmap
_audit_creation_method SHELXL-97
_cell_angle_alpha 94.358(4)
_cell_angle_beta 91.810(4)
_cell_angle_gamma 118.909(5)
_cell_formula_units_Z 2
_cell_length_a 14.4543(8)
_cell_length_b 14.5344(8)
_cell_length_c 25.4464(12)
_cell_measurement_reflns_used 3690
_cell_measurement_temperature 150(2)
_cell_measurement_theta_max 29.0035
_cell_measurement_theta_min 3.2585
_cell_volume 4651.9(5)
_computing_cell_refinement
;
CrysAlisPro, Agilent Technologies,
Version 1.171.36.20 (release 27-06-2012 CrysAlis171 .NET)
(compiled Jul 11 2012,15:38:31)
;
_computing_data_collection
;
CrysAlisPro, Agilent Technologies,
Version 1.171.36.20 (release 27-06-2012 CrysAlis171 .NET)
(compiled Jul 11 2012,15:38:31)
;
_computing_data_reduction
;
CrysAlisPro, Agilent Technologies,
Version 1.171.36.20 (release 27-06-2012 CrysAlis171 .NET)
(compiled Jul 11 2012,15:38:31)
;
_computing_structure_refinement 'SHELXL-97 (Sheldrick, 1997)'
_computing_structure_solution 'SHELXS-97 (Sheldrick, 1990)'
_diffrn_ambient_temperature 150(2)
_diffrn_detector_area_resol_mean 15.9653
_diffrn_measured_fraction_theta_full 0.988
_diffrn_measured_fraction_theta_max 0.988
_diffrn_measurement_details
;
  1 omega  -39.00   50.00   1.0000   98.0000
omega____ theta____ kappa____ phi______ frames
    -      -18.5613   57.0000  120.0000 89

  2 omega  -25.00   23.00   1.0000   98.0000
omega____ theta____ kappa____ phi______ frames
    -      -18.5613  -99.0000 -120.0000 48

  3 omega  -42.00   52.00   1.0000   98.0000
omega____ theta____ kappa____ phi______ frames
    -      -18.5613   37.0000 -120.0000 94

  4 omega  -87.00    3.00   1.0000   98.0000
omega____ theta____ kappa____ phi______ frames
    -      -18.5613  -57.0000  -30.0000 90

  5 omega  -95.00  -32.00   1.0000   98.0000
omega____ theta____ kappa____ phi______ frames
    -      -18.5613  179.0000 -120.0000 63

;
_diffrn_measurement_device_type 'Xcalibur, Sapphire3'
_diffrn_measurement_method '\w scans'
_diffrn_radiation_monochromator graphite
_diffrn_radiation_source 'fine-focus sealed tube'
_diffrn_radiation_type MoK\a
_diffrn_radiation_wavelength 0.71073
_diffrn_reflns_av_R_equivalents 0.0979
_diffrn_reflns_av_sigmaI/netI 0.2167
_diffrn_reflns_limit_h_max 18
_diffrn_reflns_limit_h_min -18
_diffrn_reflns_limit_k_max 18
_diffrn_reflns_limit_k_min -18
_diffrn_reflns_limit_l_max 31
_diffrn_reflns_limit_l_min -28
_diffrn_reflns_number 35721
_diffrn_reflns_theta_full 26.37
_diffrn_reflns_theta_max 26.37
_diffrn_reflns_theta_min 3.27
_exptl_absorpt_coefficient_mu 1.902
_exptl_absorpt_correction_T_max 0.9487
_exptl_absorpt_correction_T_min 0.8195
_exptl_absorpt_correction_type analytical
_exptl_absorpt_process_details
;
CrysAlisPro, Agilent Technologies,
Version 1.171.36.20 (release 27-06-2012 CrysAlis171 .NET)
(compiled Jul 11 2012,15:38:31)
Analytical numeric absorption correction using a multifaceted crystal
            model based on expressions derived by R.C. Clark & J.S. Reid.
(Clark, R. C. & Reid, J. S. (1995). Acta Cryst. A51, 887-897)
;
_exptl_crystal_colour 'translucent light bronze'
_exptl_crystal_density_diffrn 1.261
_exptl_crystal_description plate
_exptl_crystal_F_000 1859
_exptl_crystal_size_max 0.11
_exptl_crystal_size_mid 0.08
_exptl_crystal_size_min 0.03
_refine_diff_density_max 1.648
_refine_diff_density_min -1.013
_refine_diff_density_rms 0.164
_refine_ls_extinction_method none
_refine_ls_goodness_of_fit_ref 0.986
_refine_ls_hydrogen_treatment constr
_refine_ls_matrix_type full
_refine_ls_number_parameters 978
_refine_ls_number_reflns 18800
_refine_ls_number_restraints 88
_refine_ls_restrained_S_all 0.993
_refine_ls_R_factor_all 0.1476
_refine_ls_R_factor_gt 0.0785
_refine_ls_shift/su_max 0.019
_refine_ls_shift/su_mean 0.000
_refine_ls_structure_factor_coef Fsqd
_refine_ls_weighting_details 'calc w=1/[\s^2^(Fo^2^)+(0.0259P)^2^+0.0000P] where P=(Fo^2^+2Fc^2^)/3'
_refine_ls_weighting_scheme calc
_refine_ls_wR_factor_gt 0.1100
_refine_ls_wR_factor_ref 0.1325
_reflns_number_gt 11498
_reflns_number_total 18800
_reflns_threshold_expression >2sigma(I)
_cod_data_source_file ja405815b_si_002_05.cif
_cod_data_source_block 5-Ad
_cod_original_cell_volume 4651.9(4)
_cod_original_formula_sum 'C71.50 H150.50 K N O22 Si4 U'
_cod_database_code 4120282

loop_
_symmetry_equiv_pos_as_xyz
'x, y, z'
'-x, -y, -z'

loop_
_atom_site_label
_atom_site_type_symbol
_atom_site_fract_x
_atom_site_fract_y
_atom_site_fract_z
_atom_site_U_iso_or_equiv
_atom_site_adp_type
_atom_site_occupancy
_atom_site_symmetry_multiplicity
_atom_site_calc_flag
_atom_site_refinement_flags
_atom_site_disorder_assembly
_atom_site_disorder_group
U1 U 0.86855(3) 0.61958(3) 0.732342(12) 0.01717(9) Uani 1 1 d . . .
Si1 Si 0.95837(19) 0.73756(18) 0.60451(8) 0.0214(5) Uani 1 1 d . . .
O1 O 0.9083(4) 0.6652(4) 0.65074(17) 0.0219(13) Uani 1 1 d . . .
O2 O 1.0252(4) 0.8632(4) 0.62360(19) 0.0293(15) Uani 1 1 d . . .
O3 O 1.0465(5) 0.7200(5) 0.5736(2) 0.0377(17) Uani 1 1 d . . .
O4 O 0.8623(4) 0.7150(4) 0.56060(19) 0.0305(15) Uani 1 1 d . . .
C1 C 0.9995(7) 0.9351(7) 0.6529(3) 0.027(2) Uani 1 1 d . . .
C2 C 0.9355(9) 0.9671(8) 0.6177(4) 0.062(3) Uani 1 1 d . . .
H2A H 0.9773 1.0031 0.5889 0.093 Uiso 1 1 calc R . .
H2B H 0.9175 1.0149 0.6386 0.093 Uiso 1 1 calc R . .
H2C H 0.8702 0.9039 0.6031 0.093 Uiso 1 1 calc R . .
C3 C 0.9371(7) 0.8854(6) 0.7001(3) 0.038(2) Uani 1 1 d . . .
H3A H 0.8693 0.8235 0.6872 0.057 Uiso 1 1 calc R . .
H3B H 0.9240 0.9372 0.7206 0.057 Uiso 1 1 calc R . .
H3C H 0.9781 0.8638 0.7225 0.057 Uiso 1 1 calc R . .
C4 C 1.1044(7) 1.0305(7) 0.6726(3) 0.046(3) Uani 1 1 d . . .
H4A H 1.1447 1.0089 0.6956 0.069 Uiso 1 1 calc R . .
H4B H 1.0916 1.0830 0.6926 0.069 Uiso 1 1 calc R . .
H4C H 1.1450 1.0613 0.6424 0.069 Uiso 1 1 calc R . .
C5 C 1.0926(7) 0.6549(7) 0.5797(3) 0.027(2) Uani 1 1 d . . .
C6 C 1.0056(8) 0.5399(8) 0.5734(4) 0.059(3) Uani 1 1 d . . .
H6A H 0.9603 0.5268 0.6029 0.088 Uiso 1 1 calc R . .
H6B H 1.0377 0.4939 0.5733 0.088 Uiso 1 1 calc R . .
H6C H 0.9629 0.5250 0.5400 0.088 Uiso 1 1 calc R . .
C7 C 1.1702(7) 0.6779(7) 0.5371(3) 0.034(2) Uani 1 1 d . . .
H7A H 1.1315 0.6586 0.5022 0.051 Uiso 1 1 calc R . .
H7B H 1.2067 0.6365 0.5407 0.051 Uiso 1 1 calc R . .
H7C H 1.2224 0.7533 0.5411 0.051 Uiso 1 1 calc R . .
C8 C 1.1490(8) 0.6802(8) 0.6336(3) 0.052(3) Uani 1 1 d . . .
H8A H 1.1990 0.7561 0.6397 0.078 Uiso 1 1 calc R . .
H8B H 1.1878 0.6407 0.6361 0.078 Uiso 1 1 calc R . .
H8C H 1.0972 0.6603 0.6604 0.078 Uiso 1 1 calc R . .
C9 C 0.8573(7) 0.7255(8) 0.5053(3) 0.034(2) Uani 1 1 d . . .
C10 C 0.7628(9) 0.7420(9) 0.4945(3) 0.065(4) Uani 1 1 d . . .
H10A H 0.6986 0.6814 0.5045 0.097 Uiso 1 1 calc R . .
H10B H 0.7549 0.7485 0.4568 0.097 Uiso 1 1 calc R . .
H10C H 0.7740 0.8066 0.5153 0.097 Uiso 1 1 calc R . .
C11 C 0.8413(9) 0.6265(9) 0.4739(3) 0.067(4) Uani 1 1 d . . .
H11C H 0.9038 0.6180 0.4801 0.101 Uiso 1 1 calc R . .
H11D H 0.8307 0.6313 0.4362 0.101 Uiso 1 1 calc R . .
H11E H 0.7787 0.5655 0.4849 0.101 Uiso 1 1 calc R . .
C12 C 0.9580(8) 0.8216(9) 0.4915(4) 0.076(4) Uani 1 1 d . . .
H12A H 0.9661 0.8854 0.5118 0.114 Uiso 1 1 calc R . .
H12B H 0.9531 0.8284 0.4536 0.114 Uiso 1 1 calc R . .
H12C H 1.0196 0.8126 0.5002 0.114 Uiso 1 1 calc R . .
Si2 Si 0.8879(2) 0.3988(2) 0.78565(9) 0.0257(6) Uani 1 1 d . . .
O21 O 0.8508(4) 0.4703(4) 0.75691(18) 0.0265(14) Uani 1 1 d . . .
O22 O 0.9156(5) 0.4417(5) 0.8481(2) 0.0393(17) Uani 1 1 d . . .
O23 O 0.9949(5) 0.4030(4) 0.7646(2) 0.0334(15) Uani 1 1 d . . .
O24 O 0.8017(5) 0.2737(5) 0.7785(2) 0.0410(17) Uani 1 1 d . . .
C21 C 0.9616(8) 0.4149(7) 0.8916(3) 0.033(2) Uani 1 1 d . . .
C22 C 0.8823(8) 0.3839(9) 0.9334(4) 0.069(4) Uani 1 1 d . . .
H22A H 0.8651 0.4406 0.9416 0.104 Uiso 1 1 calc R . .
H22B H 0.9128 0.3721 0.9654 0.104 Uiso 1 1 calc R . .
H22C H 0.8176 0.3188 0.9201 0.104 Uiso 1 1 calc R . .
C23 C 0.9872(10) 0.3299(8) 0.8774(4) 0.073(4) Uani 1 1 d . . .
H23A H 0.9229 0.2661 0.8624 0.109 Uiso 1 1 calc R . .
H23B H 1.0155 0.3146 0.9091 0.109 Uiso 1 1 calc R . .
H23C H 1.0404 0.3525 0.8513 0.109 Uiso 1 1 calc R . .
C24 C 1.0592(9) 0.5145(8) 0.9125(4) 0.063(3) Uani 1 1 d . . .
H24A H 1.1078 0.5399 0.8844 0.095 Uiso 1 1 calc R . .
H24B H 1.0939 0.5007 0.9422 0.095 Uiso 1 1 calc R . .
H24C H 1.0400 0.5682 0.9245 0.095 Uiso 1 1 calc R . .
C25 C 1.0129(8) 0.3519(8) 0.7178(4) 0.041(3) Uani 1 1 d . . .
C26 C 1.1273(9) 0.4265(9) 0.7061(4) 0.075(4) Uani 1 1 d . . .
H26A H 1.1323 0.4914 0.6944 0.112 Uiso 1 1 calc R . .
H26B H 1.1485 0.3919 0.6782 0.112 Uiso 1 1 calc R . .
H26C H 1.1743 0.4441 0.7382 0.112 Uiso 1 1 calc R . .
C27 C 0.9995(10) 0.2457(8) 0.7309(4) 0.076(4) Uani 1 1 d . . .
H27A H 1.0460 0.2565 0.7623 0.114 Uiso 1 1 calc R . .
H27B H 1.0182 0.2131 0.7009 0.114 Uiso 1 1 calc R . .
H27C H 0.9256 0.1992 0.7378 0.114 Uiso 1 1 calc R . .
C28 C 0.9355(9) 0.3357(9) 0.6721(3) 0.065(4) Uani 1 1 d . . .
H28A H 0.8630 0.2890 0.6811 0.098 Uiso 1 1 calc R . .
H28B H 0.9505 0.3035 0.6406 0.098 Uiso 1 1 calc R . .
H28C H 0.9426 0.4040 0.6650 0.098 Uiso 1 1 calc R . .
C29 C 0.6897(8) 0.2156(7) 0.7849(4) 0.037(2) Uani 1 1 d . . .
C30 C 0.6750(10) 0.1270(10) 0.8157(6) 0.118(6) Uani 1 1 d U . .
H30A H 0.6872 0.0762 0.7936 0.177 Uiso 1 1 calc R . .
H30B H 0.6025 0.0917 0.8267 0.177 Uiso 1 1 calc R . .
H30C H 0.7255 0.1548 0.8470 0.177 Uiso 1 1 calc R . .
C31 C 0.6326(10) 0.1744(10) 0.7312(4) 0.100(5) Uani 1 1 d . . .
H31A H 0.6480 0.2338 0.7106 0.150 Uiso 1 1 calc R . .
H31B H 0.5561 0.1343 0.7347 0.150 Uiso 1 1 calc R . .
H31C H 0.6561 0.1282 0.7132 0.150 Uiso 1 1 calc R . .
C32 C 0.6502(8) 0.2836(9) 0.8131(4) 0.067(4) Uani 1 1 d . . .
H32A H 0.6907 0.3145 0.8474 0.101 Uiso 1 1 calc R . .
H32B H 0.5749 0.2401 0.8186 0.101 Uiso 1 1 calc R . .
H32C H 0.6592 0.3402 0.7917 0.101 Uiso 1 1 calc R . .
Si3 Si 0.8407(2) 0.7903(2) 0.84023(10) 0.0307(6) Uani 1 1 d . . .
O41 O 0.8268(4) 0.7094(4) 0.79143(19) 0.0260(14) Uani 1 1 d . . .
O42 O 0.9386(5) 0.9049(5) 0.8344(2) 0.0397(17) Uani 1 1 d . . .
O43 O 0.8818(6) 0.7639(6) 0.8974(2) 0.061(2) Uani 1 1 d . . .
O44 O 0.7374(6) 0.7906(5) 0.8564(3) 0.063(2) Uani 1 1 d . . .
C41 C 0.9845(8) 1.0035(8) 0.8669(4) 0.047(3) Uani 1 1 d . . .
C42 C 1.0536(11) 1.0849(9) 0.8326(4) 0.105(5) Uani 1 1 d . . .
H42A H 1.1032 1.0646 0.8173 0.158 Uiso 1 1 calc R . .
H42B H 1.0934 1.1535 0.8539 0.158 Uiso 1 1 calc R . .
H42C H 1.0095 1.0901 0.8042 0.158 Uiso 1 1 calc R . .
C43 C 1.0551(11) 1.0033(9) 0.9116(4) 0.098(5) Uani 1 1 d U . .
H43A H 1.0133 0.9459 0.9330 0.148 Uiso 1 1 calc R . .
H43B H 1.0861 1.0711 0.9337 0.148 Uiso 1 1 calc R . .
H43C H 1.1119 0.9930 0.8972 0.148 Uiso 1 1 calc R . .
C44 C 0.9053(10) 1.0288(11) 0.8882(7) 0.176(8) Uani 1 1 d U . .
H44A H 0.8568 1.0247 0.8592 0.264 Uiso 1 1 calc R . .
H44B H 0.9411 1.1004 0.9066 0.264 Uiso 1 1 calc R . .
H44C H 0.8650 0.9782 0.9131 0.264 Uiso 1 1 calc R . .
C45 C 0.8234(11) 0.6790(8) 0.9275(4) 0.064(4) Uani 1 1 d U . .
C46 C 0.9153(10) 0.6875(10) 0.9670(5) 0.093(5) Uani 1 1 d . . .
H46A H 0.9676 0.6787 0.9468 0.139 Uiso 1 1 calc R . .
H46B H 0.8851 0.6322 0.9909 0.139 Uiso 1 1 calc R . .
H46C H 0.9499 0.7570 0.9877 0.139 Uiso 1 1 calc R . .
C47 C 0.7525(9) 0.7028(9) 0.9632(4) 0.073(4) Uani 1 1 d . . .
H47A H 0.7912 0.7767 0.9785 0.109 Uiso 1 1 calc R . .
H47B H 0.7321 0.6563 0.9916 0.109 Uiso 1 1 calc R . .
H47C H 0.6887 0.6904 0.9423 0.109 Uiso 1 1 calc R . .
C48 C 0.7642(13) 0.5746(9) 0.8960(4) 0.126(7) Uani 1 1 d . . .
H48A H 0.7013 0.5693 0.8771 0.189 Uiso 1 1 calc R . .
H48B H 0.7423 0.5185 0.9195 0.189 Uiso 1 1 calc R . .
H48C H 0.8098 0.5668 0.8703 0.189 Uiso 1 1 calc R . .
C49 C 0.6428(9) 0.7777(9) 0.8203(5) 0.064(3) Uani 1 1 d U . .
C50 C 0.6783(12) 0.8367(10) 0.7764(5) 0.135(7) Uani 1 1 d U . .
H50A H 0.7482 0.8984 0.7861 0.202 Uiso 1 1 calc R . .
H50B H 0.6280 0.8602 0.7658 0.202 Uiso 1 1 calc R . .
H50C H 0.6834 0.7924 0.7469 0.202 Uiso 1 1 calc R . .
C51 C 0.5742(8) 0.6592(8) 0.8066(4) 0.067(4) Uani 1 1 d . . .
H51A H 0.5101 0.6445 0.7852 0.101 Uiso 1 1 calc R . .
H51B H 0.5543 0.6248 0.8392 0.101 Uiso 1 1 calc R . .
H51C H 0.6140 0.6317 0.7865 0.101 Uiso 1 1 calc R . .
C52 C 0.5900(8) 0.8209(8) 0.8565(3) 0.062(3) Uani 1 1 d . . .
H52A H 0.6364 0.8971 0.8652 0.093 Uiso 1 1 calc R . .
H52B H 0.5762 0.7858 0.8890 0.093 Uiso 1 1 calc R . .
H52C H 0.5228 0.8080 0.8390 0.093 Uiso 1 1 calc R . .
Si4 Si 0.5875(2) 0.4557(2) 0.67318(9) 0.0292(6) Uani 1 1 d . . .
O61 O 0.7034(4) 0.5324(4) 0.70063(19) 0.0273(14) Uani 1 1 d . A .
O62B O 0.5244(14) 0.5325(14) 0.6666(8) 0.029(6) Uani 0.337(16) 1 d PU A 2
O62 O 0.5444(7) 0.5010(7) 0.6297(4) 0.032(3) Uani 0.663(16) 1 d PU A 1
O63 O 0.5125(5) 0.3984(5) 0.7182(2) 0.0420(17) Uani 1 1 d . A .
O64B O 0.5741(16) 0.4014(18) 0.6176(8) 0.040(7) Uani 0.337(16) 1 d PU A 2
O64 O 0.5842(8) 0.3472(8) 0.6394(4) 0.036(4) Uani 0.663(16) 1 d PU A 1
C61 C 0.5349(7) 0.5979(7) 0.6259(4) 0.035(2) Uani 1 1 d . . .
C62 C 0.6460(7) 0.6893(7) 0.6322(3) 0.043(3) Uani 1 1 d . A .
H62A H 0.6720 0.7050 0.6696 0.064 Uiso 1 1 calc R . .
H62B H 0.6464 0.7514 0.6194 0.064 Uiso 1 1 calc R . .
H62C H 0.6921 0.6710 0.6116 0.064 Uiso 1 1 calc R . .
C63 C 0.4613(9) 0.6166(10) 0.6591(5) 0.118(6) Uani 1 1 d . A .
H63A H 0.3885 0.5596 0.6499 0.178 Uiso 1 1 calc R . .
H63B H 0.4662 0.6844 0.6528 0.178 Uiso 1 1 calc R . .
H63C H 0.4808 0.6180 0.6965 0.178 Uiso 1 1 calc R . .
C64 C 0.4914(11) 0.5709(12) 0.5700(4) 0.120(6) Uani 1 1 d . A .
H64A H 0.5416 0.5625 0.5479 0.180 Uiso 1 1 calc R . .
H64B H 0.4798 0.6277 0.5585 0.180 Uiso 1 1 calc R . .
H64C H 0.4238 0.5047 0.5667 0.180 Uiso 1 1 calc R . .
C65 C 0.4017(7) 0.3250(7) 0.7191(3) 0.032(2) Uani 1 1 d . . .
C66 C 0.3601(8) 0.3765(9) 0.7586(3) 0.059(3) Uani 1 1 d . A .
H66A H 0.4025 0.3957 0.7925 0.088 Uiso 1 1 calc R . .
H66B H 0.2859 0.3268 0.7636 0.088 Uiso 1 1 calc R . .
H66C H 0.3649 0.4401 0.7455 0.088 Uiso 1 1 calc R . .
C67 C 0.3394(7) 0.3016(7) 0.6653(3) 0.043(3) Uani 1 1 d . A .
H67A H 0.3483 0.3678 0.6534 0.064 Uiso 1 1 calc R . .
H67B H 0.2641 0.2536 0.6687 0.064 Uiso 1 1 calc R . .
H67C H 0.3661 0.2685 0.6394 0.064 Uiso 1 1 calc R . .
C68 C 0.3913(8) 0.2237(8) 0.7384(4) 0.064(3) Uani 1 1 d . A .
H68A H 0.4179 0.1907 0.7125 0.095 Uiso 1 1 calc R . .
H68B H 0.3166 0.1748 0.7427 0.095 Uiso 1 1 calc R . .
H68C H 0.4327 0.2406 0.7724 0.095 Uiso 1 1 calc R . .
C69 C 0.6203(9) 0.3402(8) 0.5905(4) 0.043(3) Uani 1 1 d . . .
C70 C 0.7060(11) 0.4384(10) 0.5714(5) 0.139(7) Uani 1 1 d U A .
H70A H 0.6801 0.4887 0.5672 0.208 Uiso 1 1 calc R . .
H70B H 0.7261 0.4204 0.5373 0.208 Uiso 1 1 calc R . .
H70C H 0.7678 0.4702 0.5972 0.208 Uiso 1 1 calc R . .
C71 C 0.6671(17) 0.2739(17) 0.6001(7) 0.249(14) Uani 1 1 d . A .
H71A H 0.7363 0.3165 0.6200 0.373 Uiso 1 1 calc R . .
H71B H 0.6761 0.2434 0.5663 0.373 Uiso 1 1 calc R . .
H71C H 0.6204 0.2170 0.6206 0.373 Uiso 1 1 calc R . .
C72 C 0.5346(12) 0.2857(12) 0.5480(4) 0.136(7) Uani 1 1 d . A .
H72A H 0.4804 0.2184 0.5588 0.204 Uiso 1 1 calc R . .
H72B H 0.5636 0.2723 0.5158 0.204 Uiso 1 1 calc R . .
H72C H 0.5026 0.3301 0.5410 0.204 Uiso 1 1 calc R . .
N1 N 1.0167(5) 0.6974(5) 0.7582(2) 0.0227(17) Uani 1 1 d . . .
C81 C 1.1233(7) 0.7581(7) 0.7845(3) 0.025(2) Uani 1 1 d . . .
C82 C 1.1202(7) 0.7900(7) 0.8423(3) 0.037(2) Uani 1 1 d . . .
H82A H 1.0796 0.7260 0.8606 0.045 Uiso 1 1 calc R . .
H82B H 1.0840 0.8330 0.8453 0.045 Uiso 1 1 calc R . .
C83 C 1.2337(8) 0.8543(8) 0.8689(3) 0.044(3) Uani 1 1 d . . .
H83 H 1.2309 0.8760 0.9068 0.052 Uiso 1 1 calc R . .
C84 C 1.2889(8) 0.7873(8) 0.8657(3) 0.045(3) Uani 1 1 d . . .
H84A H 1.3617 0.8282 0.8830 0.054 Uiso 1 1 calc R . .
H84B H 1.2494 0.7233 0.8841 0.054 Uiso 1 1 calc R . .
C85 C 1.2929(7) 0.7560(7) 0.8080(3) 0.034(2) Uani 1 1 d . . .
H85 H 1.3285 0.7117 0.8058 0.040 Uiso 1 1 calc R . .
C86 C 1.1802(7) 0.6909(7) 0.7814(3) 0.030(2) Uani 1 1 d . . .
H86A H 1.1402 0.6264 0.7993 0.035 Uiso 1 1 calc R . .
H86B H 1.1831 0.6690 0.7439 0.035 Uiso 1 1 calc R . .
C87 C 1.1883(7) 0.8593(7) 0.7574(3) 0.035(2) Uani 1 1 d . . .
H87A H 1.1901 0.8400 0.7194 0.042 Uiso 1 1 calc R . .
H87B H 1.1539 0.9039 0.7601 0.042 Uiso 1 1 calc R . .
C88 C 1.2965(8) 0.9526(8) 0.8406(4) 0.055(3) Uani 1 1 d . . .
H88A H 1.2623 0.9973 0.8431 0.066 Uiso 1 1 calc R . .
H88B H 1.3692 0.9942 0.8579 0.066 Uiso 1 1 calc R . .
C89 C 1.3560(7) 0.8533(8) 0.7796(3) 0.041(3) Uani 1 1 d . . .
H89A H 1.3591 0.8321 0.7421 0.050 Uiso 1 1 calc R . .
H89B H 1.4294 0.8941 0.7962 0.050 Uiso 1 1 calc R . .
C90 C 1.3017(7) 0.9218(7) 0.7832(4) 0.043(3) Uani 1 1 d . . .
H90 H 1.3429 0.9868 0.7651 0.052 Uiso 1 1 calc R . .
K1 K 0.5000 0.0000 0.5000 0.0415(8) Uani 1 2 d S . .
O91 O 0.3277(6) 0.0168(6) 0.4581(3) 0.062(2) Uani 1 1 d . . .
O92 O 0.4805(6) 0.0169(6) 0.3919(3) 0.065(2) Uani 1 1 d . . .
O93 O 0.6657(6) 0.0377(6) 0.4392(3) 0.065(2) Uani 1 1 d . . .
C91 C 0.3149(10) 0.0029(10) 0.4022(4) 0.075(4) Uani 1 1 d . . .
H91A H 0.2686 0.0310 0.3899 0.091 Uiso 1 1 calc R . .
H91B H 0.2799 -0.0734 0.3899 0.091 Uiso 1 1 calc R . .
C92 C 0.4153(9) 0.0564(10) 0.3798(4) 0.069(4) Uani 1 1 d . . .
H92A H 0.4030 0.0501 0.3409 0.083 Uiso 1 1 calc R . .
H92B H 0.4506 0.1324 0.3929 0.083 Uiso 1 1 calc R . .
C93 C 0.5781(9) 0.0609(9) 0.3670(4) 0.065(4) Uani 1 1 d . . .
H93A H 0.6155 0.1388 0.3746 0.078 Uiso 1 1 calc R . .
H93B H 0.5631 0.0435 0.3282 0.078 Uiso 1 1 calc R . .
C94 C 0.6479(10) 0.0183(10) 0.3866(5) 0.079(4) Uani 1 1 d . . .
H94A H 0.6132 -0.0588 0.3764 0.095 Uiso 1 1 calc R . .
H94B H 0.7162 0.0520 0.3702 0.095 Uiso 1 1 calc R . .
C95 C 0.7457(7) 0.0127(8) 0.4591(4) 0.050(3) Uani 1 1 d U . .
H95A H 0.7238 -0.0624 0.4484 0.060 Uiso 1 1 calc R . .
H95B H 0.8143 0.0573 0.4445 0.060 Uiso 1 1 calc R . .
C96 C 0.7558(10) 0.0325(10) 0.5152(5) 0.083(5) Uani 1 1 d . . .
H96A H 0.8105 0.0157 0.5286 0.099 Uiso 1 1 calc R . .
H96B H 0.7840 0.1093 0.5241 0.099 Uiso 1 1 calc R . .
K2 K 0.5000 0.5000 1.0000 0.0485(9) Uani 1 2 d S . .
O101 O 0.5079(5) 0.6883(5) 1.0396(3) 0.0475(19) Uani 1 1 d . . .
O102 O 0.3521(5) 0.5541(6) 0.9600(2) 0.0509(19) Uani 1 1 d . . .
O103 O 0.3750(5) 0.3894(6) 0.9079(2) 0.0496(19) Uani 1 1 d . . .
C101 C 0.4140(9) 0.6914(8) 1.0315(4) 0.053(3) Uani 1 1 d . . .
H10J H 0.4259 0.7635 1.0421 0.064 Uiso 1 1 calc R . .
H10K H 0.3596 0.6419 1.0532 0.064 Uiso 1 1 calc R . .
C102 C 0.3767(9) 0.6604(8) 0.9739(4) 0.063(3) Uani 1 1 d . . .
H10F H 0.3131 0.6679 0.9668 0.075 Uiso 1 1 calc R . .
H10G H 0.4329 0.7077 0.9523 0.075 Uiso 1 1 calc R . .
C103 C 0.3248(9) 0.5231(10) 0.9055(4) 0.067(4) Uani 1 1 d . . .
H10D H 0.3870 0.5635 0.8853 0.080 Uiso 1 1 calc R . .
H10E H 0.2675 0.5376 0.8938 0.080 Uiso 1 1 calc R . .
C104 C 0.2883(9) 0.4076(10) 0.8955(4) 0.065(4) Uani 1 1 d . . .
H10N H 0.2295 0.3678 0.9176 0.077 Uiso 1 1 calc R . .
H10O H 0.2621 0.3828 0.8579 0.077 Uiso 1 1 calc R . .
C105 C 0.3508(9) 0.2837(9) 0.9002(4) 0.062(3) Uani 1 1 d . . .
H10L H 0.3154 0.2530 0.8643 0.074 Uiso 1 1 calc R . .
H10M H 0.3014 0.2432 0.9262 0.074 Uiso 1 1 calc R . .
C106 C 0.4484(9) 0.2755(9) 0.9061(4) 0.060(3) Uani 1 1 d . . .
H10H H 0.4319 0.2012 0.8975 0.072 Uiso 1 1 calc R . .
H10I H 0.5002 0.3196 0.8818 0.072 Uiso 1 1 calc R . .
C111 C 0.5344(14) -0.0068(17) 0.9986(8) 0.055(6) Uani 0.50 1 d PDU . .
H11F H 0.5027 -0.0742 0.9753 0.066 Uiso 0.50 1 calc PR . .
H11G H 0.5403 -0.0271 1.0343 0.066 Uiso 0.50 1 calc PR . .
C112 C 0.6340(15) 0.0370(15) 0.9867(7) 0.053(6) Uani 0.50 1 d PDU . .
H11A H 0.6665 0.1078 1.0068 0.064 Uiso 0.50 1 calc PR . .
H11B H 0.6294 0.0498 0.9492 0.064 Uiso 0.50 1 calc PR . .
C113 C 0.7108(14) 0.0123(17) 0.9889(7) 0.070(7) Uani 0.50 1 d PDU . .
H11H H 0.7792 0.0769 0.9967 0.105 Uiso 0.50 1 calc PR . .
H11I H 0.7108 -0.0240 0.9548 0.105 Uiso 0.50 1 calc PR . .
H11J H 0.6993 -0.0343 1.0167 0.105 Uiso 0.50 1 calc PR . .

loop_
_atom_site_aniso_label
_atom_site_aniso_U_11
_atom_site_aniso_U_22
_atom_site_aniso_U_33
_atom_site_aniso_U_23
_atom_site_aniso_U_13
_atom_site_aniso_U_12
U1 0.01619(18) 0.01555(17) 0.01835(16) 0.00381(11) -0.00013(12) 0.00642(14)
Si1 0.0189(15) 0.0191(14) 0.0215(13) 0.0059(10) 0.0037(11) 0.0049(12)
O1 0.021(4) 0.022(3) 0.020(3) 0.008(2) 0.005(3) 0.007(3)
O2 0.028(4) 0.020(4) 0.033(3) 0.005(3) 0.012(3) 0.005(3)
O3 0.042(5) 0.044(4) 0.039(4) 0.021(3) 0.019(3) 0.026(4)
O4 0.020(4) 0.037(4) 0.024(3) 0.009(3) 0.000(3) 0.004(3)
C1 0.027(6) 0.017(5) 0.035(5) 0.003(4) 0.000(4) 0.009(5)
C2 0.074(9) 0.062(9) 0.060(7) -0.005(6) -0.027(6) 0.045(8)
C3 0.029(6) 0.020(6) 0.044(6) -0.007(4) 0.012(5) -0.003(5)
C4 0.040(7) 0.029(6) 0.053(6) -0.007(5) -0.001(5) 0.007(6)
C5 0.027(6) 0.024(6) 0.026(5) -0.005(4) 0.009(4) 0.010(5)
C6 0.072(9) 0.047(8) 0.054(7) 0.002(6) 0.033(6) 0.025(7)
C7 0.036(6) 0.026(6) 0.036(5) -0.003(4) 0.008(5) 0.012(5)
C8 0.033(7) 0.091(10) 0.037(6) 0.012(6) -0.001(5) 0.035(7)
C9 0.029(6) 0.043(7) 0.021(5) 0.006(4) 0.000(4) 0.011(5)
C10 0.080(10) 0.091(10) 0.042(6) 0.024(6) -0.002(6) 0.054(9)
C11 0.102(11) 0.075(10) 0.038(6) -0.006(6) -0.007(6) 0.056(9)
C12 0.054(9) 0.088(10) 0.043(7) 0.039(6) 0.000(6) -0.004(8)
Si2 0.0328(17) 0.0207(15) 0.0279(14) 0.0032(11) -0.0020(12) 0.0167(14)
O21 0.034(4) 0.027(4) 0.024(3) 0.008(3) -0.001(3) 0.018(3)
O22 0.058(5) 0.048(5) 0.025(3) 0.000(3) -0.009(3) 0.037(4)
O23 0.035(4) 0.031(4) 0.041(4) 0.005(3) 0.003(3) 0.021(4)
O24 0.042(5) 0.028(4) 0.056(4) 0.009(3) 0.010(4) 0.017(4)
C21 0.045(7) 0.036(6) 0.020(5) 0.001(4) -0.007(5) 0.021(6)
C22 0.051(8) 0.101(11) 0.065(7) 0.045(7) 0.008(7) 0.039(8)
C23 0.123(12) 0.069(9) 0.050(7) -0.013(6) -0.038(7) 0.070(9)
C24 0.067(9) 0.053(9) 0.064(7) 0.010(6) -0.013(7) 0.026(8)
C25 0.042(7) 0.043(7) 0.047(6) 0.005(5) 0.005(5) 0.027(6)
C26 0.060(9) 0.070(10) 0.098(9) 0.016(7) 0.040(8) 0.031(8)
C27 0.130(13) 0.053(9) 0.075(8) 0.015(6) 0.031(8) 0.066(9)
C28 0.059(9) 0.103(11) 0.048(7) 0.001(6) 0.003(6) 0.052(9)
C29 0.028(6) 0.031(6) 0.047(6) 0.014(5) 0.002(5) 0.011(5)
C30 0.062(10) 0.075(11) 0.206(14) 0.103(10) 0.027(10) 0.011(8)
C31 0.072(11) 0.142(14) 0.062(8) -0.058(8) -0.020(7) 0.044(10)
C32 0.031(7) 0.082(10) 0.070(8) -0.008(7) 0.006(6) 0.016(7)
Si3 0.0322(17) 0.0179(15) 0.0407(16) 0.0035(11) 0.0164(13) 0.0104(14)
O41 0.024(4) 0.021(4) 0.034(3) 0.004(3) 0.006(3) 0.011(3)
O42 0.037(4) 0.029(4) 0.041(4) -0.009(3) 0.009(3) 0.007(4)
O43 0.089(7) 0.050(5) 0.042(4) 0.011(4) 0.009(4) 0.031(5)
O44 0.035(5) 0.055(5) 0.074(5) -0.034(4) 0.003(4) 0.009(4)
C41 0.032(7) 0.038(7) 0.059(7) -0.015(5) 0.000(6) 0.010(6)
C42 0.146(15) 0.023(8) 0.080(9) 0.003(6) -0.013(9) -0.010(9)
C43 0.130(13) 0.050(9) 0.055(8) -0.028(6) -0.038(8) 0.003(9)
C44 0.050(10) 0.110(13) 0.34(2) -0.123(13) 0.017(12) 0.033(10)
C45 0.119(11) 0.031(7) 0.037(6) 0.024(5) 0.024(7) 0.028(7)
C46 0.099(13) 0.100(12) 0.103(10) 0.030(9) 0.015(9) 0.063(11)
C47 0.081(10) 0.113(12) 0.055(7) 0.047(7) 0.031(7) 0.065(10)
C48 0.25(2) 0.028(8) 0.061(8) 0.019(6) 0.013(10) 0.039(11)
C49 0.025(7) 0.054(9) 0.094(9) -0.029(6) 0.010(6) 0.009(7)
C50 0.178(16) 0.047(9) 0.128(11) -0.006(7) 0.115(12) 0.011(10)
C51 0.035(7) 0.062(9) 0.088(8) -0.036(7) -0.007(6) 0.018(7)
C52 0.065(9) 0.083(10) 0.054(7) -0.020(6) -0.008(6) 0.054(8)
Si4 0.0187(16) 0.0373(18) 0.0233(14) 0.0061(12) -0.0036(12) 0.0071(14)
O61 0.026(4) 0.033(4) 0.023(3) 0.008(3) -0.002(3) 0.014(3)
O62B 0.032(11) 0.029(11) 0.024(12) 0.003(8) -0.002(8) 0.012(9)
O62 0.029(6) 0.032(6) 0.028(7) 0.010(5) -0.006(5) 0.009(5)
O63 0.018(4) 0.055(5) 0.027(3) 0.008(3) -0.001(3) -0.002(4)
O64B 0.040(12) 0.052(14) 0.031(11) -0.001(9) 0.000(9) 0.027(11)
O64 0.036(7) 0.042(7) 0.016(5) 0.002(4) 0.016(5) 0.007(5)
C61 0.022(6) 0.017(6) 0.050(6) 0.006(4) -0.017(5) -0.003(5)
C62 0.043(7) 0.023(6) 0.048(6) 0.002(5) 0.002(5) 0.005(5)
C63 0.050(10) 0.094(12) 0.130(12) -0.048(9) 0.043(9) -0.023(8)
C64 0.096(12) 0.213(19) 0.049(8) -0.017(9) -0.045(8) 0.081(13)
C65 0.015(5) 0.029(6) 0.040(6) 0.002(4) -0.002(5) 0.001(5)
C66 0.043(8) 0.091(10) 0.046(6) 0.000(6) 0.006(6) 0.036(8)
C67 0.024(6) 0.040(7) 0.041(6) 0.000(5) -0.005(5) -0.002(5)
C68 0.036(8) 0.053(8) 0.086(8) 0.008(6) -0.018(6) 0.011(7)
C69 0.042(7) 0.048(7) 0.037(6) 0.003(5) 0.010(5) 0.021(6)
C70 0.116(13) 0.063(11) 0.163(13) -0.015(9) 0.104(12) -0.016(9)
C71 0.31(3) 0.40(4) 0.26(2) 0.24(2) 0.16(2) 0.31(3)
C72 0.142(17) 0.166(18) 0.061(9) -0.038(10) -0.040(10) 0.054(14)
N1 0.015(4) 0.020(4) 0.033(4) 0.004(3) -0.002(3) 0.009(4)
C81 0.008(5) 0.035(6) 0.027(5) 0.000(4) -0.004(4) 0.007(5)
C82 0.033(7) 0.043(7) 0.030(5) -0.008(4) -0.002(5) 0.016(6)
C83 0.039(7) 0.059(8) 0.026(5) -0.011(5) -0.012(5) 0.022(6)
C84 0.031(7) 0.056(8) 0.039(6) 0.006(5) -0.022(5) 0.014(6)
C85 0.031(6) 0.040(7) 0.039(6) 0.008(5) -0.005(5) 0.024(6)
C86 0.025(6) 0.035(6) 0.032(5) 0.009(4) -0.005(4) 0.016(5)
C87 0.021(6) 0.029(6) 0.054(6) 0.014(5) -0.005(5) 0.011(5)
C88 0.031(7) 0.048(8) 0.077(8) -0.019(6) -0.032(6) 0.019(6)
C89 0.018(6) 0.051(7) 0.052(6) 0.012(5) -0.004(5) 0.013(6)
C90 0.017(6) 0.028(6) 0.063(7) 0.019(5) -0.011(5) -0.007(5)
K1 0.0275(19) 0.059(2) 0.0429(18) 0.0096(15) 0.0064(15) 0.0237(18)
O91 0.048(6) 0.046(5) 0.088(6) 0.017(4) 0.015(5) 0.017(5)
O92 0.050(6) 0.066(6) 0.067(5) 0.003(4) -0.013(4) 0.021(5)
O93 0.052(6) 0.059(6) 0.071(5) 0.004(4) 0.024(5) 0.018(5)
C91 0.049(10) 0.107(12) 0.068(9) 0.016(8) -0.011(7) 0.037(9)
C92 0.049(9) 0.071(10) 0.085(9) -0.011(7) -0.020(7) 0.032(8)
C93 0.040(8) 0.078(10) 0.056(7) 0.033(7) 0.017(6) 0.007(7)
C94 0.073(11) 0.069(10) 0.074(9) 0.027(8) 0.030(8) 0.013(9)
C95 0.018(6) 0.043(7) 0.097(8) 0.025(6) 0.028(6) 0.018(5)
C96 0.111(13) 0.081(11) 0.102(11) 0.045(8) 0.061(10) 0.076(11)
K2 0.040(2) 0.049(2) 0.059(2) -0.0107(16) -0.0152(16) 0.0268(19)
O101 0.034(5) 0.046(5) 0.064(5) 0.011(4) 0.015(4) 0.019(4)
O102 0.053(5) 0.065(6) 0.042(4) 0.008(4) -0.001(4) 0.035(5)
O103 0.038(5) 0.067(6) 0.034(4) -0.006(4) 0.004(3) 0.019(5)
C101 0.071(10) 0.039(7) 0.063(8) 0.014(6) 0.019(7) 0.036(7)
C102 0.060(9) 0.040(8) 0.107(10) 0.030(7) 0.026(8) 0.035(7)
C103 0.052(9) 0.114(12) 0.058(8) 0.012(7) 0.007(7) 0.058(9)
C104 0.038(8) 0.125(13) 0.027(6) -0.012(6) -0.006(5) 0.040(9)
C105 0.055(9) 0.060(9) 0.041(7) -0.015(6) 0.009(6) 0.008(7)
C106 0.063(10) 0.053(8) 0.060(8) -0.004(6) 0.008(7) 0.026(8)
C111 0.060(8) 0.051(7) 0.044(7) -0.004(5) -0.003(5) 0.021(5)
C112 0.058(7) 0.053(7) 0.041(7) -0.008(4) -0.007(5) 0.023(5)
C113 0.081(11) 0.076(10) 0.030(8) -0.043(7) -0.013(8) 0.027(8)

loop_
_atom_type_symbol
_atom_type_description
_atom_type_scat_dispersion_real
_atom_type_scat_dispersion_imag
_atom_type_scat_source
C C 0.0033 0.0016 'International Tables Vol C Tables 4.2.6.8 and 6.1.1.4'
H H 0.0000 0.0000 'International Tables Vol C Tables 4.2.6.8 and 6.1.1.4'
N N 0.0061 0.0033 'International Tables Vol C Tables 4.2.6.8 and 6.1.1.4'
O O 0.0106 0.0060 'International Tables Vol C Tables 4.2.6.8 and 6.1.1.4'
Si Si 0.0817 0.0704 'International Tables Vol C Tables 4.2.6.8 and 6.1.1.4'
U U -9.6767 9.6646 'International Tables Vol C Tables 4.2.6.8 and 6.1.1.4'
K K 0.2009 0.2494 'International Tables Vol C Tables 4.2.6.8 and 6.1.1.4'

loop_
_exptl_crystal_face_index_h
_exptl_crystal_face_index_k
_exptl_crystal_face_index_l
_exptl_crystal_face_perp_dist
_exptl_oxdiff_crystal_face_indexfrac_h
_exptl_oxdiff_crystal_face_indexfrac_k
_exptl_oxdiff_crystal_face_indexfrac_l
_exptl_oxdiff_crystal_face_x
_exptl_oxdiff_crystal_face_y
_exptl_oxdiff_crystal_face_z
0 1 1 0.0403 0.0000 1.0000 1.0000 0.0260 -0.0574 0.0168
0 -1 -1 0.0320 -0.0000 -1.0000 -1.0000 -0.0260 0.0574 -0.0168
-1 1 1 0.0505 -1.0000 1.0000 1.0000 0.0132 -0.0221 0.0586
1 -1 -1 0.0335 1.0000 -1.0000 -1.0000 -0.0132 0.0221 -0.0586
-1 -1 0 0.0264 -1.0000 -1.0000 0.0000 -0.0548 0.0718 0.0348
1 1 0 0.0524 1.0000 1.0000 -0.0000 0.0548 -0.0718 -0.0348
0 0 1 0.0010 0.0000 -0.0000 1.0000 -0.0159 -0.0209 0.0098
0 0 -1 0.0270 -0.0000 0.0000 -1.0000 0.0159 0.0209 -0.0098

loop_
_geom_angle_atom_site_label_1
_geom_angle_atom_site_label_2
_geom_angle_atom_site_label_3
_geom_angle
_geom_angle_site_symmetry_1
_geom_angle_site_symmetry_3
N1 U1 O61 178.1(2) . .
N1 U1 O21 92.5(2) . .
O61 U1 O21 88.0(2) . .
N1 U1 O41 91.8(2) . .
O61 U1 O41 89.63(19) . .
O21 U1 O41 114.34(17) . .
N1 U1 O1 91.5(2) . .
O61 U1 O1 86.71(18) . .
O21 U1 O1 121.93(17) . .
O41 U1 O1 123.39(17) . .
O1 Si1 O2 114.5(3) . .
O1 Si1 O3 115.8(3) . .
O2 Si1 O3 100.9(3) . .
O1 Si1 O4 108.4(3) . .
O2 Si1 O4 109.3(3) . .
O3 Si1 O4 107.6(3) . .
Si1 O1 U1 159.6(3) . .
C1 O2 Si1 133.2(5) . .
C5 O3 Si1 133.8(5) . .
C9 O4 Si1 133.9(5) . .
O2 C1 C4 105.9(7) . .
O2 C1 C2 110.7(7) . .
C4 C1 C2 110.3(8) . .
O2 C1 C3 110.8(6) . .
C4 C1 C3 109.5(7) . .
C2 C1 C3 109.5(8) . .
C1 C2 H2A 109.5 . .
C1 C2 H2B 109.5 . .
H2A C2 H2B 109.5 . .
C1 C2 H2C 109.5 . .
H2A C2 H2C 109.5 . .
H2B C2 H2C 109.5 . .
C1 C3 H3A 109.5 . .
C1 C3 H3B 109.5 . .
H3A C3 H3B 109.5 . .
C1 C3 H3C 109.5 . .
H3A C3 H3C 109.5 . .
H3B C3 H3C 109.5 . .
C1 C4 H4A 109.5 . .
C1 C4 H4B 109.5 . .
H4A C4 H4B 109.5 . .
C1 C4 H4C 109.5 . .
H4A C4 H4C 109.5 . .
H4B C4 H4C 109.5 . .
O3 C5 C8 110.0(6) . .
O3 C5 C7 106.4(7) . .
C8 C5 C7 110.7(8) . .
O3 C5 C6 109.0(8) . .
C8 C5 C6 108.9(8) . .
C7 C5 C6 111.7(6) . .
C5 C6 H6A 109.5 . .
C5 C6 H6B 109.5 . .
H6A C6 H6B 109.5 . .
C5 C6 H6C 109.5 . .
H6A C6 H6C 109.5 . .
H6B C6 H6C 109.5 . .
C5 C7 H7A 109.5 . .
C5 C7 H7B 109.5 . .
H7A C7 H7B 109.5 . .
C5 C7 H7C 109.5 . .
H7A C7 H7C 109.5 . .
H7B C7 H7C 109.5 . .
C5 C8 H8A 109.5 . .
C5 C8 H8B 109.5 . .
H8A C8 H8B 109.5 . .
C5 C8 H8C 109.5 . .
H8A C8 H8C 109.5 . .
H8B C8 H8C 109.5 . .
O4 C9 C11 109.9(7) . .
O4 C9 C10 106.0(6) . .
C11 C9 C10 110.1(9) . .
O4 C9 C12 110.4(8) . .
C11 C9 C12 110.9(8) . .
C10 C9 C12 109.5(8) . .
C9 C10 H10A 109.5 . .
C9 C10 H10B 109.5 . .
H10A C10 H10B 109.5 . .
C9 C10 H10C 109.5 . .
H10A C10 H10C 109.5 . .
H10B C10 H10C 109.5 . .
C9 C11 H11C 109.5 . .
C9 C11 H11D 109.5 . .
H11C C11 H11D 109.5 . .
C9 C11 H11E 109.5 . .
H11C C11 H11E 109.5 . .
H11D C11 H11E 109.5 . .
C9 C12 H12A 109.5 . .
C9 C12 H12B 109.5 . .
H12A C12 H12B 109.5 . .
C9 C12 H12C 109.5 . .
H12A C12 H12C 109.5 . .
H12B C12 H12C 109.5 . .
O21 Si2 O24 114.0(3) . .
O21 Si2 O22 108.6(3) . .
O24 Si2 O22 110.0(3) . .
O21 Si2 O23 114.2(3) . .
O24 Si2 O23 103.8(3) . .
O22 Si2 O23 105.9(3) . .
Si2 O21 U1 155.0(4) . .
C21 O22 Si2 133.1(5) . .
C25 O23 Si2 131.9(6) . .
C29 O24 Si2 133.1(5) . .
O22 C21 C23 114.4(7) . .
O22 C21 C24 106.0(7) . .
C23 C21 C24 110.5(9) . .
O22 C21 C22 106.1(8) . .
C23 C21 C22 110.8(9) . .
C24 C21 C22 108.7(8) . .
C21 C22 H22A 109.5 . .
C21 C22 H22B 109.5 . .
H22A C22 H22B 109.5 . .
C21 C22 H22C 109.5 . .
H22A C22 H22C 109.5 . .
H22B C22 H22C 109.5 . .
C21 C23 H23A 109.5 . .
C21 C23 H23B 109.5 . .
H23A C23 H23B 109.5 . .
C21 C23 H23C 109.5 . .
H23A C23 H23C 109.5 . .
H23B C23 H23C 109.5 . .
C21 C24 H24A 109.5 . .
C21 C24 H24B 109.5 . .
H24A C24 H24B 109.5 . .
C21 C24 H24C 109.5 . .
H24A C24 H24C 109.5 . .
H24B C24 H24C 109.5 . .
O23 C25 C28 110.7(7) . .
O23 C25 C27 108.2(7) . .
C28 C25 C27 110.1(9) . .
O23 C25 C26 105.1(8) . .
C28 C25 C26 111.4(9) . .
C27 C25 C26 111.1(9) . .
C25 C26 H26A 109.5 . .
C25 C26 H26B 109.5 . .
H26A C26 H26B 109.5 . .
C25 C26 H26C 109.5 . .
H26A C26 H26C 109.5 . .
H26B C26 H26C 109.5 . .
C25 C27 H27A 109.5 . .
C25 C27 H27B 109.5 . .
H27A C27 H27B 109.5 . .
C25 C27 H27C 109.5 . .
H27A C27 H27C 109.5 . .
H27B C27 H27C 109.5 . .
C25 C28 H28A 109.5 . .
C25 C28 H28B 109.5 . .
H28A C28 H28B 109.5 . .
C25 C28 H28C 109.5 . .
H28A C28 H28C 109.5 . .
H28B C28 H28C 109.5 . .
O24 C29 C30 105.5(8) . .
O24 C29 C31 108.1(8) . .
C30 C29 C31 110.7(11) . .
O24 C29 C32 112.2(8) . .
C30 C29 C32 111.1(9) . .
C31 C29 C32 109.2(8) . .
C29 C30 H30A 109.5 . .
C29 C30 H30B 109.5 . .
H30A C30 H30B 109.5 . .
C29 C30 H30C 109.5 . .
H30A C30 H30C 109.5 . .
H30B C30 H30C 109.5 . .
C29 C31 H31A 109.5 . .
C29 C31 H31B 109.5 . .
H31A C31 H31B 109.5 . .
C29 C31 H31C 109.5 . .
H31A C31 H31C 109.5 . .
H31B C31 H31C 109.5 . .
C29 C32 H32A 109.5 . .
C29 C32 H32B 109.5 . .
H32A C32 H32B 109.5 . .
C29 C32 H32C 109.5 . .
H32A C32 H32C 109.5 . .
H32B C32 H32C 109.5 . .
O44 Si3 O41 116.1(4) . .
O44 Si3 O42 114.7(3) . .
O41 Si3 O42 110.6(3) . .
O44 Si3 O43 100.8(4) . .
O41 Si3 O43 113.0(3) . .
O42 Si3 O43 100.2(4) . .
Si3 O41 U1 159.2(3) . .
C41 O42 Si3 133.0(6) . .
C45 O43 Si3 127.8(8) . .
C49 O44 Si3 128.5(5) . .
O42 C41 C44 113.2(9) . .
O42 C41 C42 105.7(8) . .
C44 C41 C42 110.7(11) . .
O42 C41 C43 110.0(8) . .
C44 C41 C43 109.7(10) . .
C42 C41 C43 107.3(10) . .
C41 C42 H42A 109.5 . .
C41 C42 H42B 109.5 . .
H42A C42 H42B 109.5 . .
C41 C42 H42C 109.5 . .
H42A C42 H42C 109.5 . .
H42B C42 H42C 109.5 . .
C41 C43 H43A 109.5 . .
C41 C43 H43B 109.5 . .
H43A C43 H43B 109.5 . .
C41 C43 H43C 109.5 . .
H43A C43 H43C 109.5 . .
H43B C43 H43C 109.5 . .
C41 C44 H44A 109.5 . .
C41 C44 H44B 109.5 . .
H44A C44 H44B 109.5 . .
C41 C44 H44C 109.5 . .
H44A C44 H44C 109.5 . .
H44B C44 H44C 109.5 . .
O43 C45 C48 114.3(8) . .
O43 C45 C47 111.1(8) . .
C48 C45 C47 112.2(12) . .
O43 C45 C46 100.8(10) . .
C48 C45 C46 113.0(10) . .
C47 C45 C46 104.4(8) . .
C45 C46 H46A 109.5 . .
C45 C46 H46B 109.5 . .
H46A C46 H46B 109.5 . .
C45 C46 H46C 109.5 . .
H46A C46 H46C 109.5 . .
H46B C46 H46C 109.5 . .
C45 C47 H47A 109.5 . .
C45 C47 H47B 109.5 . .
H47A C47 H47B 109.5 . .
C45 C47 H47C 109.5 . .
H47A C47 H47C 109.5 . .
H47B C47 H47C 109.5 . .
C45 C48 H48A 109.5 . .
C45 C48 H48B 109.5 . .
H48A C48 H48B 109.5 . .
C45 C48 H48C 109.5 . .
H48A C48 H48C 109.5 . .
H48B C48 H48C 109.5 . .
C50 C49 C52 111.4(10) . .
C50 C49 C51 115.1(10) . .
C52 C49 C51 111.2(9) . .
C50 C49 O44 111.1(10) . .
C52 C49 O44 102.4(8) . .
C51 C49 O44 104.8(9) . .
C49 C50 H50A 109.5 . .
C49 C50 H50B 109.5 . .
H50A C50 H50B 109.5 . .
C49 C50 H50C 109.5 . .
H50A C50 H50C 109.5 . .
H50B C50 H50C 109.5 . .
C49 C51 H51A 109.5 . .
C49 C51 H51B 109.5 . .
H51A C51 H51B 109.5 . .
C49 C51 H51C 109.5 . .
H51A C51 H51C 109.5 . .
H51B C51 H51C 109.5 . .
C49 C52 H52A 109.5 . .
C49 C52 H52B 109.5 . .
H52A C52 H52B 109.5 . .
C49 C52 H52C 109.5 . .
H52A C52 H52C 109.5 . .
H52B C52 H52C 109.5 . .
O64B Si4 O62 66.5(8) . .
O64B Si4 O63 122.6(9) . .
O62 Si4 O63 118.1(5) . .
O64B Si4 O61 119.8(8) . .
O62 Si4 O61 117.1(4) . .
O63 Si4 O61 107.8(3) . .
O64B Si4 O64 37.7(7) . .
O62 Si4 O64 103.3(5) . .
O63 Si4 O64 98.7(4) . .
O61 Si4 O64 109.9(4) . .
O64B Si4 O62B 103.8(9) . .
O62 Si4 O62B 38.6(5) . .
O63 Si4 O62B 89.9(7) . .
O61 Si4 O62B 107.2(7) . .
O64 Si4 O62B 137.1(7) . .
Si4 O61 U1 171.0(3) . .
C61 O62B Si4 126.9(14) . .
C61 O62 Si4 136.2(8) . .
C65 O63 Si4 134.4(6) . .
C69 O64B Si4 134.9(16) . .
C69 O64 Si4 127.9(9) . .
O62B C61 C64 131.0(12) . .
O62B C61 O62 45.2(7) . .
C64 C61 O62 95.6(9) . .
O62B C61 C63 79.5(11) . .
C64 C61 C63 109.4(10) . .
O62 C61 C63 119.8(9) . .
O62B C61 C62 107.8(10) . .
C64 C61 C62 111.8(9) . .
O62 C61 C62 106.3(8) . .
C63 C61 C62 112.8(8) . .
C61 C62 H62A 109.5 . .
C61 C62 H62B 109.5 . .
H62A C62 H62B 109.5 . .
C61 C62 H62C 109.5 . .
H62A C62 H62C 109.5 . .
H62B C62 H62C 109.5 . .
C61 C63 H63A 109.5 . .
C61 C63 H63B 109.5 . .
H63A C63 H63B 109.5 . .
C61 C63 H63C 109.5 . .
H63A C63 H63C 109.5 . .
H63B C63 H63C 109.5 . .
C61 C64 H64A 109.5 . .
C61 C64 H64B 109.5 . .
H64A C64 H64B 109.5 . .
C61 C64 H64C 109.5 . .
H64A C64 H64C 109.5 . .
H64B C64 H64C 109.5 . .
O63 C65 C66 105.7(7) . .
O63 C65 C68 107.9(8) . .
C66 C65 C68 110.0(8) . .
O63 C65 C67 113.3(7) . .
C66 C65 C67 109.0(7) . .
C68 C65 C67 110.9(8) . .
C65 C66 H66A 109.5 . .
C65 C66 H66B 109.5 . .
H66A C66 H66B 109.5 . .
C65 C66 H66C 109.5 . .
H66A C66 H66C 109.5 . .
H66B C66 H66C 109.5 . .
C65 C67 H67A 109.5 . .
C65 C67 H67B 109.5 . .
H67A C67 H67B 109.5 . .
C65 C67 H67C 109.5 . .
H67A C67 H67C 109.5 . .
H67B C67 H67C 109.5 . .
C65 C68 H68A 109.5 . .
C65 C68 H68B 109.5 . .
H68A C68 H68B 109.5 . .
C65 C68 H68C 109.5 . .
H68A C68 H68C 109.5 . .
H68B C68 H68C 109.5 . .
O64 C69 C71 100.2(11) . .
O64 C69 C72 113.4(10) . .
C71 C69 C72 108.8(13) . .
O64 C69 O64B 43.2(7) . .
C71 C69 O64B 142.7(14) . .
C72 C69 O64B 95.9(12) . .
O64 C69 C70 118.9(10) . .
C71 C69 C70 106.2(12) . .
C72 C69 C70 108.5(11) . .
O64B C69 C70 91.2(12) . .
C69 C70 H70A 109.5 . .
C69 C70 H70B 109.5 . .
H70A C70 H70B 109.5 . .
C69 C70 H70C 109.5 . .
H70A C70 H70C 109.5 . .
H70B C70 H70C 109.5 . .
C69 C71 H71A 109.5 . .
C69 C71 H71B 109.5 . .
H71A C71 H71B 109.5 . .
C69 C71 H71C 109.5 . .
H71A C71 H71C 109.5 . .
H71B C71 H71C 109.5 . .
C69 C72 H72A 109.5 . .
C69 C72 H72B 109.5 . .
H72A C72 H72B 109.5 . .
C69 C72 H72C 109.5 . .
H72A C72 H72C 109.5 . .
H72B C72 H72C 109.5 . .
C81 N1 U1 172.3(5) . .
N1 C81 C82 111.3(6) . .
N1 C81 C87 110.0(6) . .
C82 C81 C87 108.5(7) . .
N1 C81 C86 109.8(7) . .
C82 C81 C86 108.3(7) . .
C87 C81 C86 108.9(6) . .
C81 C82 C83 110.0(7) . .
C81 C82 H82A 109.7 . .
C83 C82 H82A 109.7 . .
C81 C82 H82B 109.7 . .
C83 C82 H82B 109.7 . .
H82A C82 H82B 108.2 . .
C88 C83 C84 108.9(8) . .
C88 C83 C82 109.7(8) . .
C84 C83 C82 109.8(8) . .
C88 C83 H83 109.4 . .
C84 C83 H83 109.4 . .
C82 C83 H83 109.4 . .
C85 C84 C83 108.5(7) . .
C85 C84 H84A 110.0 . .
C83 C84 H84A 110.0 . .
C85 C84 H84B 110.0 . .
C83 C84 H84B 110.0 . .
H84A C84 H84B 108.4 . .
C84 C85 C89 110.6(8) . .
C84 C85 C86 110.0(7) . .
C89 C85 C86 110.2(7) . .
C84 C85 H85 108.7 . .
C89 C85 H85 108.7 . .
C86 C85 H85 108.7 . .
C85 C86 C81 109.5(7) . .
C85 C86 H86A 109.8 . .
C81 C86 H86A 109.8 . .
C85 C86 H86B 109.8 . .
C81 C86 H86B 109.8 . .
H86A C86 H86B 108.2 . .
C90 C87 C81 110.6(7) . .
C90 C87 H87A 109.5 . .
C81 C87 H87A 109.5 . .
C90 C87 H87B 109.5 . .
C81 C87 H87B 109.5 . .
H87A C87 H87B 108.1 . .
C90 C88 C83 110.4(8) . .
C90 C88 H88A 109.6 . .
C83 C88 H88A 109.6 . .
C90 C88 H88B 109.6 . .
C83 C88 H88B 109.6 . .
H88A C88 H88B 108.1 . .
C85 C89 C90 108.7(7) . .
C85 C89 H89A 110.0 . .
C90 C89 H89A 110.0 . .
C85 C89 H89B 110.0 . .
C90 C89 H89B 110.0 . .
H89A C89 H89B 108.3 . .
C88 C90 C87 108.3(7) . .
C88 C90 C89 109.3(7) . .
C87 C90 C89 110.2(8) . .
C88 C90 H90 109.7 . .
C87 C90 H90 109.7 . .
C89 C90 H90 109.7 . .
O93 K1 O93 180.000(1) . 2_656
O93 K1 O92 59.9(2) . .
O93 K1 O92 120.1(2) 2_656 .
O93 K1 O92 120.1(2) . 2_656
O93 K1 O92 59.9(2) 2_656 2_656
O92 K1 O92 180.00(4) . 2_656
O93 K1 O91 119.4(2) . .
O93 K1 O91 60.6(2) 2_656 .
O92 K1 O91 60.4(2) . .
O92 K1 O91 119.6(2) 2_656 .
O93 K1 O91 60.6(2) . 2_656
O93 K1 O91 119.4(2) 2_656 2_656
O92 K1 O91 119.6(2) . 2_656
O92 K1 O91 60.4(2) 2_656 2_656
O91 K1 O91 180.0(3) . 2_656
O93 K1 C96 138.4(3) . 2_656
O93 K1 C96 41.6(3) 2_656 2_656
O92 K1 C96 78.5(3) . 2_656
O92 K1 C96 101.5(3) 2_656 2_656
O91 K1 C96 20.5(2) . 2_656
O91 K1 C96 159.5(2) 2_656 2_656
O93 K1 C96 41.6(3) . .
O93 K1 C96 138.4(3) 2_656 .
O92 K1 C96 101.5(3) . .
O92 K1 C96 78.5(3) 2_656 .
O91 K1 C96 159.5(2) . .
O91 K1 C96 20.5(2) 2_656 .
C96 K1 C96 180.000(1) 2_656 .
C96 O91 C91 118.9(11) 2_656 .
C96 O91 K1 111.2(7) 2_656 .
C91 O91 K1 113.8(6) . .
C92 O92 C93 115.4(9) . .
C92 O92 K1 113.0(6) . .
C93 O92 K1 114.8(6) . .
C94 O93 C95 112.1(8) . .
C94 O93 K1 119.5(7) . .
C95 O93 K1 117.7(6) . .
O91 C91 C92 111.2(10) . .
O91 C91 H91A 109.4 . .
C92 C91 H91A 109.4 . .
O91 C91 H91B 109.4 . .
C92 C91 H91B 109.4 . .
H91A C91 H91B 108.0 . .
O92 C92 C91 112.8(11) . .
O92 C92 H92A 109.0 . .
C91 C92 H92A 109.0 . .
O92 C92 H92B 109.0 . .
C91 C92 H92B 109.0 . .
H92A C92 H92B 107.8 . .
O92 C93 C94 110.9(9) . .
O92 C93 H93A 109.5 . .
C94 C93 H93A 109.5 . .
O92 C93 H93B 109.5 . .
C94 C93 H93B 109.5 . .
H93A C93 H93B 108.1 . .
O93 C94 C93 110.2(10) . .
O93 C94 H94A 109.6 . .
C93 C94 H94A 109.6 . .
O93 C94 H94B 109.6 . .
C93 C94 H94B 109.6 . .
H94A C94 H94B 108.1 . .
C96 C95 O93 107.6(8) . .
C96 C95 H95A 110.2 . .
O93 C95 H95A 110.2 . .
C96 C95 H95B 110.2 . .
O93 C95 H95B 110.2 . .
H95A C95 H95B 108.5 . .
O91 C96 C95 119.5(12) 2_656 .
O91 C96 K1 48.3(6) 2_656 .
C95 C96 K1 84.7(7) . .
O91 C96 H96A 107.5 2_656 .
C95 C96 H96A 107.5 . .
K1 C96 H96A 154.9 . .
O91 C96 H96B 107.5 2_656 .
C95 C96 H96B 107.5 . .
K1 C96 H96B 89.3 . .
H96A C96 H96B 107.0 . .
O103 K2 O103 180.000(2) . 2_667
O103 K2 O101 119.5(2) . .
O103 K2 O101 60.5(2) 2_667 .
O103 K2 O101 60.5(2) . 2_667
O103 K2 O101 119.5(2) 2_667 2_667
O101 K2 O101 180.000(2) . 2_667
O103 K2 O102 60.6(2) . .
O103 K2 O102 119.4(2) 2_667 .
O101 K2 O102 60.1(2) . .
O101 K2 O102 119.9(2) 2_667 .
O103 K2 O102 119.4(2) . 2_667
O103 K2 O102 60.6(2) 2_667 2_667
O101 K2 O102 119.9(2) . 2_667
O101 K2 O102 60.1(2) 2_667 2_667
O102 K2 O102 180.000(4) . 2_667
C101 O101 C106 111.0(7) . 2_667
C101 O101 K2 115.0(6) . .
C106 O101 K2 114.7(5) 2_667 .
C103 O102 C102 112.4(8) . .
C103 O102 K2 112.8(5) . .
C102 O102 K2 115.2(6) . .
C105 O103 C104 114.7(9) . .
C105 O103 K2 114.6(6) . .
C104 O103 K2 116.0(5) . .
O101 C101 C102 108.5(8) . .
O101 C101 H10J 110.0 . .
C102 C101 H10J 110.0 . .
O101 C101 H10K 110.0 . .
C102 C101 H10K 110.0 . .
H10J C101 H10K 108.4 . .
O102 C102 C101 109.7(8) . .
O102 C102 H10F 109.7 . .
C101 C102 H10F 109.7 . .
O102 C102 H10G 109.7 . .
C101 C102 H10G 109.7 . .
H10F C102 H10G 108.2 . .
O102 C103 C104 108.6(9) . .
O102 C103 H10D 110.0 . .
C104 C103 H10D 110.0 . .
O102 C103 H10E 110.0 . .
C104 C103 H10E 110.0 . .
H10D C103 H10E 108.3 . .
O103 C104 C103 109.2(9) . .
O103 C104 H10N 109.8 . .
C103 C104 H10N 109.8 . .
O103 C104 H10O 109.8 . .
C103 C104 H10O 109.8 . .
H10N C104 H10O 108.3 . .
O103 C105 C106 110.3(9) . .
O103 C105 H10L 109.6 . .
C106 C105 H10L 109.6 . .
O103 C105 H10M 109.6 . .
C106 C105 H10M 109.6 . .
H10L C105 H10M 108.1 . .
O101 C106 C105 107.8(8) 2_667 .
O101 C106 H10H 110.1 2_667 .
C105 C106 H10H 110.1 . .
O101 C106 H10I 110.1 2_667 .
C105 C106 H10I 110.1 . .
H10H C106 H10I 108.5 . .
C111 C111 C112 143(3) 2_657 .
C111 C111 H11F 101.1 2_657 .
C112 C111 H11F 101.1 . .
C111 C111 H11G 101.1 2_657 .
C112 C111 H11G 101.1 . .
H11F C111 H11G 104.5 . .
C111 C112 C113 136(2) . .
C111 C112 H11A 103.1 . .
C113 C112 H11A 103.1 . .
C111 C112 H11B 103.1 . .
C113 C112 H11B 103.1 . .
H11A C112 H11B 105.1 . .
C112 C113 H11H 109.5 . .
C112 C113 H11I 109.5 . .
H11H C113 H11I 109.5 . .
C112 C113 H11J 109.5 . .
H11H C113 H11J 109.5 . .
H11I C113 H11J 109.5 . .

loop_
_geom_bond_atom_site_label_1
_geom_bond_atom_site_label_2
_geom_bond_distance
_geom_bond_site_symmetry_2
U1 N1 1.937(7) .
U1 O61 2.180(6) .
U1 O21 2.200(5) .
U1 O41 2.201(4) .
U1 O1 2.236(4) .
Si1 O1 1.587(5) .
Si1 O2 1.623(6) .
Si1 O3 1.628(5) .
Si1 O4 1.640(6) .
O2 C1 1.434(8) .
O3 C5 1.412(9) .
O4 C9 1.430(8) .
C1 C4 1.512(12) .
C1 C2 1.516(11) .
C1 C3 1.533(10) .
C2 H2A 0.9800 .
C2 H2B 0.9800 .
C2 H2C 0.9800 .
C3 H3A 0.9800 .
C3 H3B 0.9800 .
C3 H3C 0.9800 .
C4 H4A 0.9800 .
C4 H4B 0.9800 .
C4 H4C 0.9800 .
C5 C8 1.499(11) .
C5 C7 1.521(9) .
C5 C6 1.521(12) .
C6 H6A 0.9800 .
C6 H6B 0.9800 .
C6 H6C 0.9800 .
C7 H7A 0.9800 .
C7 H7B 0.9800 .
C7 H7C 0.9800 .
C8 H8A 0.9800 .
C8 H8B 0.9800 .
C8 H8C 0.9800 .
C9 C11 1.502(12) .
C9 C10 1.516(11) .
C9 C12 1.528(12) .
C10 H10A 0.9800 .
C10 H10B 0.9800 .
C10 H10C 0.9800 .
C11 H11C 0.9800 .
C11 H11D 0.9800 .
C11 H11E 0.9800 .
C12 H12A 0.9800 .
C12 H12B 0.9800 .
C12 H12C 0.9800 .
Si2 O21 1.592(5) .
Si2 O24 1.624(7) .
Si2 O22 1.626(6) .
Si2 O23 1.627(6) .
O22 C21 1.445(9) .
O23 C25 1.454(9) .
O24 C29 1.440(10) .
C21 C23 1.477(11) .
C21 C24 1.493(13) .
C21 C22 1.515(11) .
C22 H22A 0.9800 .
C22 H22B 0.9800 .
C22 H22C 0.9800 .
C23 H23A 0.9800 .
C23 H23B 0.9800 .
C23 H23C 0.9800 .
C24 H24A 0.9800 .
C24 H24B 0.9800 .
C24 H24C 0.9800 .
C25 C28 1.510(12) .
C25 C27 1.525(12) .
C25 C26 1.532(13) .
C26 H26A 0.9800 .
C26 H26B 0.9800 .
C26 H26C 0.9800 .
C27 H27A 0.9800 .
C27 H27B 0.9800 .
C27 H27C 0.9800 .
C28 H28A 0.9800 .
C28 H28B 0.9800 .
C28 H28C 0.9800 .
C29 C30 1.489(12) .
C29 C31 1.494(13) .
C29 C32 1.512(11) .
C30 H30A 0.9800 .
C30 H30B 0.9800 .
C30 H30C 0.9800 .
C31 H31A 0.9800 .
C31 H31B 0.9800 .
C31 H31C 0.9800 .
C32 H32A 0.9800 .
C32 H32B 0.9800 .
C32 H32C 0.9800 .
Si3 O44 1.563(7) .
Si3 O41 1.582(5) .
Si3 O42 1.603(6) .
Si3 O43 1.694(7) .
O42 C41 1.431(10) .
O43 C45 1.413(10) .
O44 C49 1.549(12) .
C41 C44 1.469(13) .
C41 C42 1.493(13) .
C41 C43 1.504(14) .
C42 H42A 0.9800 .
C42 H42B 0.9800 .
C42 H42C 0.9800 .
C43 H43A 0.9800 .
C43 H43B 0.9800 .
C43 H43C 0.9800 .
C44 H44A 0.9800 .
C44 H44B 0.9800 .
C44 H44C 0.9800 .
C45 C48 1.483(14) .
C45 C47 1.533(12) .
C45 C46 1.590(15) .
C46 H46A 0.9800 .
C46 H46B 0.9800 .
C46 H46C 0.9800 .
C47 H47A 0.9800 .
C47 H47B 0.9800 .
C47 H47C 0.9800 .
C48 H48A 0.9800 .
C48 H48B 0.9800 .
C48 H48C 0.9800 .
C49 C50 1.413(14) .
C49 C52 1.498(11) .
C49 C51 1.520(13) .
C50 H50A 0.9800 .
C50 H50B 0.9800 .
C50 H50C 0.9800 .
C51 H51A 0.9800 .
C51 H51B 0.9800 .
C51 H51C 0.9800 .
C52 H52A 0.9800 .
C52 H52B 0.9800 .
C52 H52C 0.9800 .
Si4 O64B 1.525(18) .
Si4 O62 1.584(8) .
Si4 O63 1.592(6) .
Si4 O61 1.593(6) .
Si4 O64 1.716(10) .
Si4 O62B 1.763(17) .
O62B C61 1.421(18) .
O62 C61 1.489(12) .
O63 C65 1.434(10) .
O64B C69 1.491(19) .
O64 C69 1.380(11) .
C61 C64 1.481(12) .
C61 C63 1.489(12) .
C61 C62 1.502(11) .
C62 H62A 0.9800 .
C62 H62B 0.9800 .
C62 H62C 0.9800 .
C63 H63A 0.9800 .
C63 H63B 0.9800 .
C63 H63C 0.9800 .
C64 H64A 0.9800 .
C64 H64B 0.9800 .
C64 H64C 0.9800 .
C65 C66 1.515(11) .
C65 C68 1.528(12) .
C65 C67 1.535(11) .
C66 H66A 0.9800 .
C66 H66B 0.9800 .
C66 H66C 0.9800 .
C67 H67A 0.9800 .
C67 H67B 0.9800 .
C67 H67C 0.9800 .
C68 H68A 0.9800 .
C68 H68B 0.9800 .
C68 H68C 0.9800 .
C69 C71 1.450(15) .
C69 C72 1.473(15) .
C69 C70 1.497(14) .
C70 H70A 0.9800 .
C70 H70B 0.9800 .
C70 H70C 0.9800 .
C71 H71A 0.9800 .
C71 H71B 0.9800 .
C71 H71C 0.9800 .
C72 H72A 0.9800 .
C72 H72B 0.9800 .
C72 H72C 0.9800 .
N1 C81 1.461(10) .
C81 C82 1.517(10) .
C81 C87 1.543(11) .
C81 C86 1.551(10) .
C82 C83 1.541(12) .
C82 H82A 0.9900 .
C82 H82B 0.9900 .
C83 C88 1.525(12) .
C83 C84 1.529(11) .
C83 H83 1.0000 .
C84 C85 1.515(10) .
C84 H84A 0.9900 .
C84 H84B 0.9900 .
C85 C89 1.518(11) .
C85 C86 1.534(11) .
C85 H85 1.0000 .
C86 H86A 0.9900 .
C86 H86B 0.9900 .
C87 C90 1.532(11) .
C87 H87A 0.9900 .
C87 H87B 0.9900 .
C88 C90 1.509(11) .
C88 H88A 0.9900 .
C88 H88B 0.9900 .
C89 C90 1.536(11) .
C89 H89A 0.9900 .
C89 H89B 0.9900 .
C90 H90 1.0000 .
K1 O93 2.743(6) .
K1 O93 2.743(6) 2_656
K1 O92 2.799(7) .
K1 O92 2.799(7) 2_656
K1 O91 2.803(7) .
K1 O91 2.803(7) 2_656
K1 C96 3.499(12) 2_656
K1 C96 3.499(12) .
O91 C96 1.312(11) 2_656
O91 C91 1.415(11) .
O92 C92 1.357(11) .
O92 C93 1.430(10) .
O93 C94 1.336(11) .
O93 C95 1.457(10) .
C91 C92 1.437(13) .
C91 H91A 0.9900 .
C91 H91B 0.9900 .
C92 H92A 0.9900 .
C92 H92B 0.9900 .
C93 C94 1.507(13) .
C93 H93A 0.9900 .
C93 H93B 0.9900 .
C94 H94A 0.9900 .
C94 H94B 0.9900 .
C95 C96 1.424(13) .
C95 H95A 0.9900 .
C95 H95B 0.9900 .
C96 O91 1.312(11) 2_656
C96 H96A 0.9900 .
C96 H96B 0.9900 .
K2 O103 2.773(6) .
K2 O103 2.773(6) 2_667
K2 O101 2.791(6) .
K2 O101 2.791(6) 2_667
K2 O102 2.799(6) .
K2 O102 2.799(6) 2_667
O101 C101 1.390(10) .
O101 C106 1.449(11) 2_667
O102 C103 1.407(11) .
O102 C102 1.420(10) .
O103 C105 1.397(11) .
O103 C104 1.430(10) .
C101 C102 1.502(13) .
C101 H10J 0.9900 .
C101 H10K 0.9900 .
C102 H10F 0.9900 .
C102 H10G 0.9900 .
C103 C104 1.494(14) .
C103 H10D 0.9900 .
C103 H10E 0.9900 .
C104 H10N 0.9900 .
C104 H10O 0.9900 .
C105 C106 1.477(13) .
C105 H10L 0.9900 .
C105 H10M 0.9900 .
C106 O101 1.449(11) 2_667
C106 H10H 0.9900 .
C106 H10I 0.9900 .
C111 C111 1.11(3) 2_657
C111 C112 1.319(15) .
C111 H11F 0.9900 .
C111 H11G 0.9900 .
C112 C113 1.323(15) .
C112 H11A 0.9900 .
C112 H11B 0.9900 .
C113 H11H 0.9800 .
C113 H11I 0.9800 .
C113 H11J 0.9800 .
